data_7158502
loop_
_publ_author_name
'McFadden, Timothy Patrick'
'Nwachukwu, Chideraa Iheanyi'
'Roberts, Andrew George'

_publ_section_title
;
 An amine template strategy to construct successive C-C bonds: synthesis
 of benzo[<i>h</i>]quinolines by a deaminative ring contraction cascade.
;
_journal_issue 7
_journal_name_full 'Organic &amp; biomolecular chemistry'
_journal_page_first 1379
_journal_page_last 1385
_journal_paper_doi 10.1039/d1ob02245h
_journal_volume 20
_journal_year 2022
_chemical_formula_moiety 'C16 H16 N2 O2'
_chemical_formula_sum 'C16 H16 N2 O2'
_chemical_formula_weight 268.31
_chemical_name_systematic 'Methyl 6-methyl-6,7-dihydro-5H-benzo[c]pyrido[2,3-e]azepine-10-carboxylate'
_chemical_properties_physical 'Not sensitive'
_space_group_crystal_system monoclinic
_space_group_IT_number 14
_space_group_name_Hall '-P 2yn'
_space_group_name_H-M_alt 'P 1 21/n 1'
_atom_sites_solution_hydrogens geom
_audit_creation_method SHELXL-2018/3
_audit_update_record
;
2021-06-01 deposited with the CCDC.	2022-01-18 downloaded from the CCDC.
;
_cell_angle_alpha 90
_cell_angle_beta 105.733(2)
_cell_angle_gamma 90
_cell_formula_units_Z 4
_cell_length_a 9.9992(5)
_cell_length_b 11.2900(5)
_cell_length_c 12.2822(6)
_cell_measurement_reflns_used 9878
_cell_measurement_temperature 100(2)
_cell_measurement_theta_max 72.12
_cell_measurement_theta_min 3.74
_cell_volume 1334.60(11)
_computing_structure_refinement 'SHELXL-2018/3 (Sheldrick, 2018)'
_computing_structure_solution 'SHELXT 2014/5 (Sheldrick, 2014)'
_diffrn_ambient_temperature 100(2)
_diffrn_measured_fraction_theta_full 0.999
_diffrn_measured_fraction_theta_max 0.997
_diffrn_measurement_device_type 'BRUKER PHOTHON III CPAD'
_diffrn_measurement_method '\f and \w scans'
_diffrn_radiation_type CuK\a
_diffrn_radiation_wavelength 1.54178
_diffrn_reflns_av_R_equivalents 0.0304
_diffrn_reflns_av_unetI/netI 0.0177
_diffrn_reflns_Laue_measured_fraction_full 0.999
_diffrn_reflns_Laue_measured_fraction_max 0.997
_diffrn_reflns_limit_h_max 12
_diffrn_reflns_limit_h_min -12
_diffrn_reflns_limit_k_max 13
_diffrn_reflns_limit_k_min -13
_diffrn_reflns_limit_l_max 15
_diffrn_reflns_limit_l_min -15
_diffrn_reflns_number 19803
_diffrn_reflns_point_group_measured_fraction_full 0.999
_diffrn_reflns_point_group_measured_fraction_max 0.997
_diffrn_reflns_theta_full 67.679
_diffrn_reflns_theta_max 72.111
_diffrn_reflns_theta_min 5.078
_diffrn_source 'INCOATEC Diamond micro-focus sealed tube'
_exptl_absorpt_coefficient_mu 0.720
_exptl_absorpt_correction_T_max 0.7536
_exptl_absorpt_correction_T_min 0.7023
_exptl_absorpt_correction_type multi-scan
_exptl_absorpt_process_details SADABS-2016/2
_exptl_crystal_colour colourless
_exptl_crystal_density_diffrn 1.335
_exptl_crystal_description block
_exptl_crystal_F_000 568
_exptl_crystal_recrystallization_method 'Re-crystallisation from solvent: Methanol/ethylacetate'
_exptl_crystal_size_max 0.130
_exptl_crystal_size_mid 0.130
_exptl_crystal_size_min 0.070
_refine_diff_density_max 0.218
_refine_diff_density_min -0.261
_refine_diff_density_rms 0.043
_refine_ls_extinction_method none
_refine_ls_goodness_of_fit_ref 1.043
_refine_ls_hydrogen_treatment constr
_refine_ls_matrix_type full
_refine_ls_number_parameters 183
_refine_ls_number_reflns 2626
_refine_ls_number_restraints 0
_refine_ls_restrained_S_all 1.043
_refine_ls_R_factor_all 0.0340
_refine_ls_R_factor_gt 0.0325
_refine_ls_shift/su_max 0.000
_refine_ls_shift/su_mean 0.000
_refine_ls_structure_factor_coef Fsqd
_refine_ls_weighting_details 'w=1/[\s^2^(Fo^2^)+(0.0392P)^2^+0.5494P] where P=(Fo^2^+2Fc^2^)/3'
_refine_ls_weighting_scheme calc
_refine_ls_wR_factor_gt 0.0817
_refine_ls_wR_factor_ref 0.0830
_reflns_Friedel_coverage 0.000
_reflns_number_gt 2485
_reflns_number_total 2626
_reflns_threshold_expression 'I > 2\s(I)'
_cod_data_source_file d1ob02245h2.cif
_cod_data_source_block cu_20122_0m
_cod_depositor_comments
;
The following automatic conversions were performed:

data item '_exptl_absorpt_correction_type' value 'Multi-scan' was
changed to 'multi-scan' in accordance with the
/home/data/users/saulius/crontab/automatic-downloads/rss-feeds/RSC/lib/dictionaries/cif_core.dic
dictionary named 'cif_core.dic' version 2.4.2 last updated on
2011-04-26.

Automatic conversion script
Id: cif_fix_values 7556 2019-12-06 15:28:31Z antanas 

 Adding full bibliography for 7158501--7158502.cif.
;
_cod_original_sg_symbol_H-M 'P 21/n'
_cod_database_code 7158502
_shelx_shelxl_version_number 2018/3
_shelx_space_group_comment
;
The symmetry employed for this shelxl refinement is uniquely defined
by the following loop, which should always be used as a source of
symmetry information in preference to the above space-group names.
They are only intended as comments.
;
_shelx_estimated_absorpt_t_min 0.912
_shelx_estimated_absorpt_t_max 0.951

loop_
_space_group_symop_operation_xyz
'x, y, z'
'-x+1/2, y+1/2, -z+1/2'
'-x, -y, -z'
'x-1/2, -y-1/2, z-1/2'

loop_
_atom_site_label
_atom_site_type_symbol
_atom_site_fract_x
_atom_site_fract_y
_atom_site_fract_z
_atom_site_U_iso_or_equiv
_atom_site_adp_type
_atom_site_occupancy
_atom_site_site_symmetry_order
_atom_site_calc_flag
_atom_site_refinement_flags_posn
_atom_site_refinement_flags_adp
_atom_site_refinement_flags_occupancy
_atom_site_disorder_assembly
_atom_site_disorder_group
O1 O 0.52528(8) -0.02853(6) 0.18219(6) 0.01892(18) Uani 1 1 d . . . . .
O2 O 0.69604(8) 0.04081(7) 0.32771(6) 0.02278(19) Uani 1 1 d . . . . .
N1 N 0.29056(9) 0.58037(8) 0.15183(7) 0.0168(2) Uani 1 1 d . . . . .
N2 N 0.69291(9) 0.48438(8) 0.40380(7) 0.0178(2) Uani 1 1 d . . . . .
C1 C 0.15426(11) 0.53611(10) 0.08877(9) 0.0207(2) Uani 1 1 d . . . . .
H10 H 0.149972 0.450401 0.099963 0.031 Uiso 1 1 calc R U . . .
H11 H 0.139417 0.552980 0.008090 0.031 Uiso 1 1 calc R U . . .
H1 H 0.081971 0.575278 0.115952 0.031 Uiso 1 1 calc R U . . .
C2 C 0.40168(11) 0.53224(9) 0.10620(9) 0.0161(2) Uani 1 1 d . . . . .
H9 H 0.484184 0.584150 0.130758 0.019 Uiso 1 1 calc R U . . .
H8 H 0.369894 0.535471 0.022586 0.019 Uiso 1 1 calc R U . . .
C3 C 0.44523(10) 0.40636(9) 0.14139(8) 0.0150(2) Uani 1 1 d . . . . .
C4 C 0.52734(10) 0.38458(9) 0.25228(8) 0.0155(2) Uani 1 1 d . . . . .
C5 C 0.57708(10) 0.27069(9) 0.28281(8) 0.0160(2) Uani 1 1 d . . . . .
H5 H 0.634708 0.256413 0.356940 0.019 Uiso 1 1 calc R U . . .
C6 C 0.54335(10) 0.17760(9) 0.20601(9) 0.0160(2) Uani 1 1 d . . . . .
C7 C 0.59909(11) 0.05810(10) 0.24568(9) 0.0166(2) Uani 1 1 d . . . . .
C8 C 0.56935(12) -0.14777(10) 0.21646(10) 0.0227(2) Uani 1 1 d . . . . .
H3 H 0.658027 -0.163820 0.199713 0.034 Uiso 1 1 calc R U . . .
H4 H 0.499115 -0.203956 0.175075 0.034 Uiso 1 1 calc R U . . .
H2 H 0.580820 -0.156494 0.297871 0.034 Uiso 1 1 calc R U . . .
C9 C 0.41118(11) 0.31203(10) 0.06546(8) 0.0164(2) Uani 1 1 d . . . . .
H6 H 0.354873 0.326113 -0.009162 0.020 Uiso 1 1 calc R U . . .
C10 C 0.45801(10) 0.19804(9) 0.09687(9) 0.0165(2) Uani 1 1 d . . . . .
H7 H 0.432348 0.134446 0.044720 0.020 Uiso 1 1 calc R U . . .
C11 C 0.31267(11) 0.55162(10) 0.27248(9) 0.0180(2) Uani 1 1 d . . . . .
H15 H 0.283700 0.468650 0.278909 0.022 Uiso 1 1 calc R U . . .
H16 H 0.252205 0.603228 0.303880 0.022 Uiso 1 1 calc R U . . .
C12 C 0.46073(11) 0.56625(9) 0.34278(8) 0.0166(2) Uani 1 1 d . . . . .
C13 C 0.56217(11) 0.48266(9) 0.33597(8) 0.0157(2) Uani 1 1 d . . . . .
C14 C 0.72672(11) 0.57293(10) 0.47865(9) 0.0195(2) Uani 1 1 d . . . . .
H14 H 0.819098 0.575706 0.526171 0.023 Uiso 1 1 calc R U . . .
C15 C 0.63528(12) 0.66087(10) 0.49112(9) 0.0207(2) Uani 1 1 d . . . . .
H12 H 0.664456 0.722623 0.544862 0.025 Uiso 1 1 calc R U . . .
C16 C 0.49970(12) 0.65601(9) 0.42268(9) 0.0193(2) Uani 1 1 d . . . . .
H13 H 0.433829 0.713793 0.430415 0.023 Uiso 1 1 calc R U . . .

loop_
_atom_site_aniso_label
_atom_site_aniso_U_11
_atom_site_aniso_U_22
_atom_site_aniso_U_33
_atom_site_aniso_U_23
_atom_site_aniso_U_13
_atom_site_aniso_U_12
O1 0.0197(4) 0.0139(4) 0.0214(4) 0.0002(3) 0.0025(3) 0.0001(3)
O2 0.0260(4) 0.0210(4) 0.0173(4) 0.0002(3) -0.0009(3) 0.0036(3)
N1 0.0161(4) 0.0191(4) 0.0145(4) 0.0009(3) 0.0032(3) 0.0016(3)
N2 0.0176(4) 0.0193(4) 0.0153(4) -0.0002(3) 0.0025(3) -0.0012(3)
C1 0.0170(5) 0.0241(5) 0.0197(5) 0.0009(4) 0.0026(4) 0.0008(4)
C2 0.0174(5) 0.0166(5) 0.0147(5) 0.0015(4) 0.0050(4) -0.0002(4)
C3 0.0130(5) 0.0177(5) 0.0154(5) 0.0013(4) 0.0056(4) -0.0004(4)
C4 0.0134(5) 0.0182(5) 0.0154(5) -0.0005(4) 0.0048(4) -0.0014(4)
C5 0.0143(5) 0.0192(5) 0.0143(5) 0.0008(4) 0.0033(4) -0.0007(4)
C6 0.0145(5) 0.0172(5) 0.0169(5) 0.0010(4) 0.0055(4) -0.0003(4)
C7 0.0177(5) 0.0186(5) 0.0146(5) -0.0010(4) 0.0064(4) -0.0007(4)
C8 0.0271(6) 0.0148(5) 0.0248(6) 0.0021(4) 0.0046(5) 0.0015(4)
C9 0.0154(5) 0.0204(5) 0.0132(5) 0.0011(4) 0.0034(4) -0.0012(4)
C10 0.0164(5) 0.0181(5) 0.0154(5) -0.0019(4) 0.0049(4) -0.0026(4)
C11 0.0172(5) 0.0212(5) 0.0161(5) 0.0009(4) 0.0054(4) 0.0019(4)
C12 0.0193(5) 0.0176(5) 0.0132(5) 0.0028(4) 0.0052(4) 0.0002(4)
C13 0.0176(5) 0.0163(5) 0.0134(5) 0.0020(4) 0.0045(4) -0.0013(4)
C14 0.0205(5) 0.0208(5) 0.0153(5) 0.0003(4) 0.0014(4) -0.0037(4)
C15 0.0289(6) 0.0170(5) 0.0147(5) -0.0011(4) 0.0037(4) -0.0030(4)
C16 0.0255(6) 0.0166(5) 0.0165(5) 0.0017(4) 0.0067(4) 0.0028(4)

loop_
_atom_type_symbol
_atom_type_description
_atom_type_scat_dispersion_real
_atom_type_scat_dispersion_imag
_atom_type_scat_source
C C 0.0181 0.0091 'International Tables Vol C Tables 4.2.6.8 and 6.1.1.4'
H H 0.0000 0.0000 'International Tables Vol C Tables 4.2.6.8 and 6.1.1.4'
N N 0.0311 0.0180 'International Tables Vol C Tables 4.2.6.8 and 6.1.1.4'
O O 0.0492 0.0322 'International Tables Vol C Tables 4.2.6.8 and 6.1.1.4'

loop_
_geom_angle_atom_site_label_1
_geom_angle_atom_site_label_2
_geom_angle_atom_site_label_3
_geom_angle
_geom_angle_site_symmetry_1
_geom_angle_site_symmetry_3
_geom_angle_publ_flag
C7 O1 C8 115.75(8) . . ?
C1 N1 C11 108.77(8) . . ?
C1 N1 C2 111.26(8) . . ?
C11 N1 C2 112.17(8) . . ?
C14 N2 C13 117.25(9) . . ?
N1 C1 H10 109.5 . . ?
N1 C1 H11 109.5 . . ?
H10 C1 H11 109.5 . . ?
N1 C1 H1 109.5 . . ?
H10 C1 H1 109.5 . . ?
H11 C1 H1 109.5 . . ?
N1 C2 C3 115.13(8) . . ?
N1 C2 H9 108.5 . . ?
C3 C2 H9 108.5 . . ?
N1 C2 H8 108.5 . . ?
C3 C2 H8 108.5 . . ?
H9 C2 H8 107.5 . . ?
C9 C3 C4 119.06(9) . . ?
C9 C3 C2 121.75(9) . . ?
C4 C3 C2 119.14(9) . . ?
C5 C4 C3 119.57(9) . . ?
C5 C4 C13 120.12(9) . . ?
C3 C4 C13 120.30(9) . . ?
C6 C5 C4 120.77(9) . . ?
C6 C5 H5 119.6 . . ?
C4 C5 H5 119.6 . . ?
C5 C6 C10 119.84(10) . . ?
C5 C6 C7 117.51(9) . . ?
C10 C6 C7 122.64(9) . . ?
O2 C7 O1 123.86(10) . . ?
O2 C7 C6 124.23(10) . . ?
O1 C7 C6 111.85(9) . . ?
O1 C8 H3 109.5 . . ?
O1 C8 H4 109.5 . . ?
H3 C8 H4 109.5 . . ?
O1 C8 H2 109.5 . . ?
H3 C8 H2 109.5 . . ?
H4 C8 H2 109.5 . . ?
C10 C9 C3 121.27(9) . . ?
C10 C9 H6 119.4 . . ?
C3 C9 H6 119.4 . . ?
C9 C10 C6 119.43(9) . . ?
C9 C10 H7 120.3 . . ?
C6 C10 H7 120.3 . . ?
N1 C11 C12 114.09(9) . . ?
N1 C11 H15 108.7 . . ?
C12 C11 H15 108.7 . . ?
N1 C11 H16 108.7 . . ?
C12 C11 H16 108.7 . . ?
H15 C11 H16 107.6 . . ?
C16 C12 C13 117.57(10) . . ?
C16 C12 C11 121.86(10) . . ?
C13 C12 C11 120.36(9) . . ?
N2 C13 C12 123.32(10) . . ?
N2 C13 C4 116.40(9) . . ?
C12 C13 C4 120.27(9) . . ?
N2 C14 C15 124.04(10) . . ?
N2 C14 H14 118.0 . . ?
C15 C14 H14 118.0 . . ?
C14 C15 C16 118.01(10) . . ?
C14 C15 H12 121.0 . . ?
C16 C15 H12 121.0 . . ?
C15 C16 C12 119.77(10) . . ?
C15 C16 H13 120.1 . . ?
C12 C16 H13 120.1 . . ?

loop_
_geom_bond_atom_site_label_1
_geom_bond_atom_site_label_2
_geom_bond_distance
_geom_bond_site_symmetry_2
_geom_bond_publ_flag
O1 C7 1.3406(13) . ?
O1 C8 1.4433(13) . ?
O2 C7 1.2097(13) . ?
N1 C1 1.4610(13) . ?
N1 C11 1.4740(13) . ?
N1 C2 1.4769(13) . ?
N2 C14 1.3381(14) . ?
N2 C13 1.3464(14) . ?
C1 H10 0.9800 . ?
C1 H11 0.9800 . ?
C1 H1 0.9800 . ?
C2 C3 1.5147(14) . ?
C2 H9 0.9900 . ?
C2 H8 0.9900 . ?
C3 C9 1.3956(15) . ?
C3 C4 1.4082(14) . ?
C4 C5 1.3930(15) . ?
C4 C13 1.4866(14) . ?
C5 C6 1.3913(14) . ?
C5 H5 0.9500 . ?
C6 C10 1.3993(14) . ?
C6 C7 1.4903(14) . ?
C8 H3 0.9800 . ?
C8 H4 0.9800 . ?
C8 H2 0.9800 . ?
C9 C10 1.3879(15) . ?
C9 H6 0.9500 . ?
C10 H7 0.9500 . ?
C11 C12 1.5071(14) . ?
C11 H15 0.9900 . ?
C11 H16 0.9900 . ?
C12 C16 1.3908(15) . ?
C12 C13 1.4044(15) . ?
C14 C15 1.3860(16) . ?
C14 H14 0.9500 . ?
C15 C16 1.3890(15) . ?
C15 H12 0.9500 . ?
C16 H13 0.9500 . ?

loop_
_geom_torsion_atom_site_label_1
_geom_torsion_atom_site_label_2
_geom_torsion_atom_site_label_3
_geom_torsion_atom_site_label_4
_geom_torsion
_geom_torsion_site_symmetry_1
_geom_torsion_site_symmetry_2
_geom_torsion_site_symmetry_3
_geom_torsion_site_symmetry_4
_geom_torsion_publ_flag
C1 N1 C2 C3 -78.45(11) . . . . ?
C11 N1 C2 C3 43.64(12) . . . . ?
N1 C2 C3 C9 108.05(11) . . . . ?
N1 C2 C3 C4 -74.74(12) . . . . ?
C9 C3 C4 C5 2.33(15) . . . . ?
C2 C3 C4 C5 -174.96(9) . . . . ?
C9 C3 C4 C13 -178.37(9) . . . . ?
C2 C3 C4 C13 4.35(14) . . . . ?
C3 C4 C5 C6 -1.83(15) . . . . ?
C13 C4 C5 C6 178.87(9) . . . . ?
C4 C5 C6 C10 -0.28(15) . . . . ?
C4 C5 C6 C7 -179.18(9) . . . . ?
C8 O1 C7 O2 -0.79(15) . . . . ?
C8 O1 C7 C6 -178.26(9) . . . . ?
C5 C6 C7 O2 -18.65(15) . . . . ?
C10 C6 C7 O2 162.48(10) . . . . ?
C5 C6 C7 O1 158.82(9) . . . . ?
C10 C6 C7 O1 -20.05(14) . . . . ?
C4 C3 C9 C10 -0.76(15) . . . . ?
C2 C3 C9 C10 176.45(9) . . . . ?
C3 C9 C10 C6 -1.33(15) . . . . ?
C5 C6 C10 C9 1.85(15) . . . . ?
C7 C6 C10 C9 -179.31(9) . . . . ?
C1 N1 C11 C12 166.39(9) . . . . ?
C2 N1 C11 C12 42.88(12) . . . . ?
N1 C11 C12 C16 110.41(11) . . . . ?
N1 C11 C12 C13 -74.96(12) . . . . ?
C14 N2 C13 C12 -1.97(15) . . . . ?
C14 N2 C13 C4 179.12(9) . . . . ?
C16 C12 C13 N2 1.22(15) . . . . ?
C11 C12 C13 N2 -173.63(9) . . . . ?
C16 C12 C13 C4 -179.91(9) . . . . ?
C11 C12 C13 C4 5.24(15) . . . . ?
C5 C4 C13 N2 40.13(14) . . . . ?
C3 C4 C13 N2 -139.17(10) . . . . ?
C5 C4 C13 C12 -138.82(10) . . . . ?
C3 C4 C13 C12 41.88(14) . . . . ?
C13 N2 C14 C15 0.93(16) . . . . ?
N2 C14 C15 C16 0.82(17) . . . . ?
C14 C15 C16 C12 -1.58(16) . . . . ?
C13 C12 C16 C15 0.63(15) . . . . ?
C11 C12 C16 C15 175.39(10) . . . . ?
